data_2241039
loop_
_publ_author_name
'Brihi, Ouarda'
'Hamdouni, Noudjoud'
'Boudjada, Ali'
'Meinnel, Jean'

_publ_section_title
;
 Crystal structure of 1,3,5-trimethyl-2,4-dinitrobenzene
;
_journal_issue 9
_journal_name_full 'Acta Crystallographica Section E'
_journal_page_first o670
_journal_page_last o671
_journal_paper_doi 10.1107/S2056989015014243
_journal_volume 71
_journal_year 2015
_chemical_formula_iupac 'C9 H10 N2 O4'
_chemical_formula_moiety 'C9 H10 N2 O4'
_chemical_formula_structural 'C9 H10 N2 O4'
_chemical_formula_sum 'C9 H10 N2 O4'
_chemical_formula_weight 210.19
_chemical_name_common
;
2,6-dinitro-1,3,5-trimethylbenzene
;
_chemical_name_systematic
;
1,3,5-Trimethyl-2,4-dinitrobenzene
;
_space_group_IT_number 19
_symmetry_cell_setting orthorhombic
_symmetry_space_group_name_Hall 'P 2ac 2ab'
_symmetry_space_group_name_H-M 'P 21 21 21'
_atom_sites_solution_hydrogens geom
_atom_sites_solution_primary direct
_atom_sites_solution_secondary difmap
_audit_creation_method SHELXL97
_cell_angle_alpha 90.00
_cell_angle_beta 90.00
_cell_angle_gamma 90.00
_cell_formula_units_Z 4
_cell_length_a 4.136(5)
_cell_length_b 13.916(5)
_cell_length_c 17.194(5)
_cell_measurement_reflns_used 1062
_cell_measurement_temperature 293(2)
_cell_measurement_theta_max 25.02
_cell_measurement_theta_min 3.82
_cell_volume 989.6(13)
_computing_cell_refinement
;
CrysAlis RED (Oxford Diffraction, 2002)
;
_computing_data_collection
;
CrysAlis RED (Oxford Diffraction, 2002)
;
_computing_data_reduction
;
CrysAlis RED (Oxford Diffraction, 2002)
;
_computing_molecular_graphics
;
CAMERON (Watkin <i>et al.</i>,  1996)
;
_computing_publication_material
;
WinGX (Farrugia, 2012)
;
_computing_structure_refinement
;
SHELXL97 (Sheldrick, 2008)
;
_computing_structure_solution
;
SIR2002 (Burla <i>et al.</i>, 2005)
;
_diffrn_ambient_temperature 293(2)
_diffrn_measured_fraction_theta_full 0.9955
_diffrn_measured_fraction_theta_max 0.9955
_diffrn_measurement_device_type 'Oxford Diffraction Xcalibur'
_diffrn_measurement_method CCD
_diffrn_radiation_monochromator graphite
_diffrn_radiation_source 'Enhance (Mo) X-ray Source'
_diffrn_radiation_type MoK\a
_diffrn_radiation_wavelength 0.71073
_diffrn_reflns_av_R_equivalents 0.0316
_diffrn_reflns_limit_h_max 3
_diffrn_reflns_limit_h_min -5
_diffrn_reflns_limit_k_max 17
_diffrn_reflns_limit_k_min -19
_diffrn_reflns_limit_l_max 16
_diffrn_reflns_limit_l_min -25
_diffrn_reflns_number 3941
_diffrn_reflns_theta_full 32.23
_diffrn_reflns_theta_max 32.23
_diffrn_reflns_theta_min 3.16
_exptl_absorpt_coefficient_mu 0.113
_exptl_absorpt_correction_T_max 1.00000
_exptl_absorpt_correction_T_min 0.61792
_exptl_absorpt_correction_type multi-scan
_exptl_absorpt_process_details
;
(CrysAlis PRO; Oxford Diffraction, 2010)
;
_exptl_crystal_colour colourless
_exptl_crystal_density_diffrn 1.411
_exptl_crystal_density_method 'not measured'
_exptl_crystal_description Needle
_exptl_crystal_F_000 440
_exptl_crystal_size_max 0.1
_exptl_crystal_size_mid 0.08
_exptl_crystal_size_min 0.08
_refine_diff_density_max 0.123
_refine_diff_density_min -0.149
_refine_ls_extinction_coef 0.0045(9)
_refine_ls_extinction_method none
_refine_ls_goodness_of_fit_ref 0.932
_refine_ls_hydrogen_treatment mixed
_refine_ls_matrix_type full
_refine_ls_number_parameters 139
_refine_ls_number_reflns 2730
_refine_ls_number_restraints 0
_refine_ls_restrained_S_all 0.932
_refine_ls_R_factor_all 0.123
_refine_ls_R_factor_gt 0.0534
_refine_ls_shift/su_max 0.000
_refine_ls_shift/su_mean 0.000
_refine_ls_structure_factor_coef Fsqd
_refine_ls_weighting_details 'calc w=1/[\s^2^(Fo^2^)+(0.0312P)^2^] where P=(Fo^2^+2Fc^2^)/3'
_refine_ls_weighting_scheme calc
_refine_ls_wR_factor_gt 0.0887
_refine_ls_wR_factor_ref 0.1131
_reflns_number_gt 1302
_reflns_number_total 2730
_reflns_threshold_expression I>2\s(I)
_cod_data_source_file hb7463sup1.cif
_cod_data_source_block I
_cod_database_code 2241039

loop_
_symmetry_equiv_pos_site_id
_symmetry_equiv_pos_as_xyz
1 x,y,z
2 1/2-x,-y,1/2+z
3 1/2+x,1/2-y,-z
4 -x,1/2+y,1/2-z

loop_
_atom_site_aniso_label
_atom_site_aniso_U_11
_atom_site_aniso_U_22
_atom_site_aniso_U_33
_atom_site_aniso_U_12
_atom_site_aniso_U_13
_atom_site_aniso_U_23
O1 0.1139(17) 0.0722(16) 0.0629(13) -0.0037(15) -0.0125(13) -0.0276(12)
O2 0.130(2) 0.0873(18) 0.0751(14) -0.0364(15) -0.0386(16) 0.0295(14)
O11 0.0756(14) 0.129(2) 0.0743(14) -0.0118(16) 0.0166(12) -0.0084(15)
O22 0.126(2) 0.0670(16) 0.124(2) -0.0504(15) -0.0339(17) 0.0323(15)
N1 0.0600(14) 0.0690(18) 0.0547(14) 0.0088(14) -0.0066(13) -0.0055(14)
N2 0.0685(15) 0.0394(13) 0.0648(15) -0.0027(12) -0.0067(14) 0.0032(13)
C1 0.0449(13) 0.0466(14) 0.0424(13) -0.0009(12) -0.0070(12) -0.0089(12)
C2 0.0508(14) 0.0394(14) 0.0545(15) -0.0036(12) -0.0098(13) -0.0029(13)
C3 0.0570(16) 0.0294(12) 0.0639(17) 0.0000(11) -0.0025(14) -0.0069(13)
C4 0.0507(14) 0.0362(14) 0.0529(14) -0.0032(11) -0.0020(12) -0.0082(13)
C5 0.0477(13) 0.0327(12) 0.0513(15) -0.0047(11) -0.0106(13) 0.0033(12)
C6 0.0437(13) 0.0353(12) 0.0515(15) 0.0042(11) -0.0110(12) -0.0090(12)
C7 0.083(2) 0.0434(16) 0.0727(19) 0.0206(15) -0.0153(16) -0.0123(15)
C8 0.0709(19) 0.0503(16) 0.0683(17) -0.0045(15) 0.0121(15) -0.0125(15)
C9 0.082(2) 0.0544(19) 0.074(2) -0.0040(18) -0.0028(16) 0.0144(16)

loop_
_atom_site_type_symbol
_atom_site_label
_atom_site_fract_x
_atom_site_fract_y
_atom_site_fract_z
_atom_site_U_iso_or_equiv
_atom_site_thermal_displace_type
_atom_site_occupancy
O O1 0.5095(6) 0.13682(16) 0.51948(12) 0.0830(9) Uani 1.000
O O2 0.4780(6) 0.14379(17) 0.16111(14) 0.0975(10) Uani 1.000
O O11 0.1589(6) 0.0227(2) 0.51482(12) 0.0930(9) Uani 1.000
O O22 0.8082(7) 0.22717(18) 0.22671(15) 0.1057(11) Uani 1.000
N N1 0.3785(6) 0.06911(19) 0.48712(13) 0.0612(9) Uani 1.000
N N2 0.6374(6) 0.15688(17) 0.21810(14) 0.0576(8) Uani 1.000
C C1 0.4961(5) 0.04214(19) 0.40898(13) 0.0446(8) Uani 1.000
C C2 0.5978(6) -0.05263(18) 0.39734(15) 0.0482(8) Uani 1.000
C C3 0.7215(6) -0.07338(17) 0.32487(16) 0.0501(9) Uani 1.000
C C4 0.7380(6) -0.00732(19) 0.26478(14) 0.0466(8) Uani 1.000
C C5 0.6263(6) 0.08533(17) 0.28156(15) 0.0439(8) Uani 1.000
C C6 0.5084(5) 0.11344(17) 0.35299(14) 0.0435(8) Uani 1.000
C C7 0.3848(8) 0.21448(18) 0.36780(16) 0.0664(11) Uani 1.000
C C8 0.8759(7) -0.0350(2) 0.18697(15) 0.0632(10) Uani 1.000
C C9 0.5834(7) -0.1295(2) 0.45897(17) 0.0701(11) Uani 1.000
H H3 0.79817 -0.13520 0.31580 0.0601 Uiso 1.000
H H7A 0.30028 0.24079 0.32036 0.0995 Uiso 1.000
H H7B 0.55903 0.25404 0.38611 0.0995 Uiso 1.000
H H7C 0.21682 0.21253 0.40631 0.0995 Uiso 1.000
H H8A 1.00516 0.01682 0.16721 0.0947 Uiso 1.000
H H8B 0.70269 -0.04818 0.15135 0.0947 Uiso 1.000
H H8C 1.00773 -0.09134 0.19269 0.0947 Uiso 1.000
H H9A 0.66925 -0.10482 0.50682 0.1050 Uiso 1.000
H H9B 0.70885 -0.18397 0.44265 0.1050 Uiso 1.000
H H9C 0.36286 -0.14884 0.46668 0.1050 Uiso 1.000

loop_
_atom_type_symbol
_atom_type_description
_atom_type_scat_dispersion_real
_atom_type_scat_dispersion_imag
_atom_type_scat_source
O O 0.0106 0.0060 'International Tables Vol C Tables 4.2.6.8 and 6.1.1.4'
N N 0.0061 0.0033 'International Tables Vol C Tables 4.2.6.8 and 6.1.1.4'
H H 0.0000 0.0000 'International Tables Vol C Tables 4.2.6.8 and 6.1.1.4'
C C 0.0033 0.0016 'International Tables Vol C Tables 4.2.6.8 and 6.1.1.4'

loop_
_geom_angle_atom_site_label_1
_geom_angle_atom_site_label_2
_geom_angle_atom_site_label_3
_geom_angle
_geom_angle_publ_flag
O1 N1 O11 124.4(2) n
O1 N1 C1 117.7(2) n
O11 N1 C1 118.0(2) n
O2 N2 O22 122.9(3) n
O2 N2 C5 119.1(2) n
O22 N2 C5 118.1(2) n
N1 C1 C2 118.0(2) n
N1 C1 C6 117.6(2) n
C2 C1 C6 124.5(2) no
C1 C2 C3 116.0(2) no
C1 C2 C9 123.8(2) no
C3 C2 C9 120.1(2) no
C2 C3 C4 123.7(2) no
C3 C4 C5 116.2(2) no
C3 C4 C8 120.8(2) no
C5 C4 C8 123.0(2) no
N2 C5 C4 117.3(2) n
N2 C5 C6 118.5(2) n
C4 C5 C6 124.2(2) no
C1 C6 C5 115.4(2) no
C1 C6 C7 122.4(2) no
C5 C6 C7 122.1(2) no
C2 C3 H3 118.00 no
C4 C3 H3 118.00 no
C6 C7 H7A 109.00 no
C6 C7 H7B 109.00 no
C6 C7 H7C 109.00 no
H7A C7 H7B 109.00 no
H7A C7 H7C 109.00 no
H7B C7 H7C 109.00 no
C4 C8 H8A 109.00 no
C4 C8 H8B 109.00 no
C4 C8 H8C 109.00 no
H8A C8 H8B 109.00 no
H8A C8 H8C 109.00 no
H8B C8 H8C 109.00 no
C2 C9 H9A 110.00 no
C2 C9 H9B 109.00 no
C2 C9 H9C 109.00 no
H9A C9 H9B 109.00 no
H9A C9 H9C 109.00 no
H9B C9 H9C 109.00 no

loop_
_geom_bond_atom_site_label_1
_geom_bond_atom_site_label_2
_geom_bond_distance
_geom_bond_publ_flag
O1 N1 1.221(3) n
O2 N2 1.195(3) n
O11 N1 1.212(4) n
O22 N2 1.216(4) n
N1 C1 1.477(3) n
N2 C5 1.478(3) n
C1 C2 1.399(4) no
C1 C6 1.383(3) no
C2 C3 1.378(4) no
C2 C9 1.507(4) no
C3 C4 1.385(4) no
C4 C5 1.400(4) no
C4 C8 1.505(4) no
C5 C6 1.378(3) no
C6 C7 1.518(4) no
C3 H3 0.9300 no
C7 H7A 0.9600 no
C7 H7B 0.9600 no
C7 H7C 0.9600 no
C8 H8A 0.9600 no
C8 H8B 0.9600 no
C8 H8C 0.9600 no
C9 H9A 0.9600 no
C9 H9B 0.9600 no
C9 H9C 0.9600 no

loop_
_geom_hbond_atom_site_label_D
_geom_hbond_atom_site_label_H
_geom_hbond_atom_site_label_A
_geom_hbond_site_symmetry_A
_geom_hbond_distance_DH
_geom_hbond_distance_HA
_geom_hbond_distance_DA
_geom_hbond_angle_DHA
_geom_hbond_publ_flag
C7 H7C O1 3_456 0.96 2.60 3.232(4) 124 yes

loop_
_geom_torsion_atom_site_label_1
_geom_torsion_atom_site_label_2
_geom_torsion_atom_site_label_3
_geom_torsion_atom_site_label_4
_geom_torsion
_geom_torsion_publ_flag
O1 N1 C1 C2 124.4(3) no
O11 N1 C1 C2 -55.6(3) no
O1 N1 C1 C6 -53.5(3) no
O11 N1 C1 C6 126.6(3) no
O2 N2 C5 C6 -116.9(3) no
O2 N2 C5 C4 63.2(3) no
O22 N2 C5 C4 -117.2(3) no
O22 N2 C5 C6 62.7(3) no
N1 C1 C2 C3 -176.7(2) no
N1 C1 C6 C7 -4.4(3) no
C2 C1 C6 C5 1.0(3) no
C2 C1 C6 C7 178.0(2) no
C6 C1 C2 C9 179.9(2) no
N1 C1 C2 C9 2.2(4) no
C6 C1 C2 C3 1.0(4) no
N1 C1 C6 C5 178.6(2) no
C1 C2 C3 C4 -2.2(4) no
C9 C2 C3 C4 178.9(2) no
C2 C3 C4 C5 1.3(4) no
C2 C3 C4 C8 -179.9(2) no
C3 C4 C5 C6 0.9(4) no
C8 C4 C5 N2 2.0(4) no
C8 C4 C5 C6 -177.9(2) no
C3 C4 C5 N2 -179.2(2) no
N2 C5 C6 C1 178.2(2) no
N2 C5 C6 C7 1.2(4) no
C4 C5 C6 C1 -1.9(4) no
C4 C5 C6 C7 -179.0(2) no

_cod_database_fobs_code 2241039
